data_4087911
loop_
_publ_author_name
'Pump, Eva'
'Leitgeb, Anita'
'Koz\/lowska, Anna'
'Torvisco, Ana'
'Falivene, Laura'
'Cavallo, Luigi'
'Grela, Karol'
'Slugovc, Christian'

_publ_section_title
;
 Variation of the Sterical Properties of the N-Heterocyclic Carbene
 Coligand in Thermally Triggerable Ruthenium-Based Olefin Metathesis
 Precatalysts/Initiators
;
_journal_issue 22
_journal_name_full Organometallics
_journal_page_first 5383
_journal_paper_doi 10.1021/acs.organomet.5b00715
_journal_volume 34
_journal_year 2015
_chemical_formula_moiety 'C33 H31 Cl2 N3 Ru'
_chemical_formula_sum 'C33 H31 Cl2 N3 Ru'
_chemical_formula_weight 641.58
_space_group_crystal_system monoclinic
_space_group_IT_number 14
_space_group_name_Hall '-P 2ybc'
_space_group_name_H-M_alt 'P 1 21/c 1'
_atom_sites_solution_hydrogens geom
_audit_creation_method SHELXL-2013
_audit_update_record
;
2013-10-14 # Formatted by publCIF

;
_cell_angle_alpha 90
_cell_angle_beta 107.6010(12)
_cell_angle_gamma 90
_cell_formula_units_Z 4
_cell_length_a 13.8160(4)
_cell_length_b 13.4312(4)
_cell_length_c 16.4223(5)
_cell_measurement_reflns_used 9453
_cell_measurement_temperature 100(2)
_cell_measurement_theta_max 27.14
_cell_measurement_theta_min 2.60
_cell_volume 2904.75(15)
_computing_cell_refinement 'Bruker SAINT'
_computing_data_collection 'Bruker APEX2'
_computing_data_reduction 'Bruker SAINT'
_computing_molecular_graphics 'Bruker SHELXTL'
_computing_publication_material 'Bruker SHELXTL'
_computing_structure_refinement 'SHELXL-2013 (Sheldrick 2013)'
_computing_structure_solution 'SHELXS-97 (Sheldrick 2008)'
_diffrn_ambient_temperature 100(2)
_diffrn_measured_fraction_theta_full 0.998
_diffrn_measured_fraction_theta_max 0.999
_diffrn_measurement_device_type 'Bruker APEX-II CCD'
_diffrn_measurement_method '\f and \w scans'
_diffrn_radiation_monochromator graphite
_diffrn_radiation_source 'sealed tube'
_diffrn_radiation_type MoK\a
_diffrn_radiation_wavelength 0.71073
_diffrn_reflns_av_R_equivalents 0.0217
_diffrn_reflns_av_unetI/netI 0.0075
_diffrn_reflns_Laue_measured_fraction_full 0.998
_diffrn_reflns_Laue_measured_fraction_max 0.999
_diffrn_reflns_limit_h_max 17
_diffrn_reflns_limit_h_min -17
_diffrn_reflns_limit_k_max 16
_diffrn_reflns_limit_k_min -16
_diffrn_reflns_limit_l_max 20
_diffrn_reflns_limit_l_min -20
_diffrn_reflns_number 121820
_diffrn_reflns_point_group_measured_fraction_full 0.998
_diffrn_reflns_point_group_measured_fraction_max 0.999
_diffrn_reflns_theta_full 25.242
_diffrn_reflns_theta_max 26.370
_diffrn_reflns_theta_min 1.998
_exptl_absorpt_coefficient_mu 0.751
_exptl_absorpt_correction_T_max 0.741
_exptl_absorpt_correction_T_min 0.652
_exptl_absorpt_correction_type multi-scan
_exptl_absorpt_process_details SADABS
_exptl_crystal_colour green
_exptl_crystal_density_diffrn 1.467
_exptl_crystal_density_method 'not measured'
_exptl_crystal_description block
_exptl_crystal_F_000 1312
_exptl_crystal_size_max 0.170
_exptl_crystal_size_mid 0.160
_exptl_crystal_size_min 0.100
_refine_diff_density_max 0.403
_refine_diff_density_min -0.360
_refine_diff_density_rms 0.054
_refine_ls_extinction_method none
_refine_ls_goodness_of_fit_ref 1.060
_refine_ls_hydrogen_treatment constr
_refine_ls_matrix_type full
_refine_ls_number_parameters 356
_refine_ls_number_reflns 5935
_refine_ls_number_restraints 117
_refine_ls_restrained_S_all 1.050
_refine_ls_R_factor_all 0.0195
_refine_ls_R_factor_gt 0.0181
_refine_ls_shift/su_max 0.002
_refine_ls_shift/su_mean 0.000
_refine_ls_structure_factor_coef Fsqd
_refine_ls_weighting_details 'w=1/[\s^2^(Fo^2^)+(0.0214P)^2^+2.2850P] where P=(Fo^2^+2Fc^2^)/3'
_refine_ls_weighting_scheme calc
_refine_ls_wR_factor_gt 0.0465
_refine_ls_wR_factor_ref 0.0475
_reflns_Friedel_coverage 0.000
_reflns_number_gt 5637
_reflns_number_total 5935
_reflns_threshold_expression 'I > 2\s(I)'
_cod_data_source_file om5b00715_si_002.cif
_cod_data_source_block trans4
_cod_original_sg_symbol_H-M 'P 21/c'
_cod_database_code 4087911
_publcif_datablock.id {31aaa0f8-1dfc-450a-b232-8dff8f8f0e30}

_shelx_space_group_comment
;
The symmetry employed for this shelxl refinement is uniquely defined
by the following loop, which should always be used as a source of
symmetry information in preference to the above space-group names.
They are only intended as comments.
;
_shelx_estimated_absorpt_t_min 0.883
_shelx_estimated_absorpt_t_max 0.929
_shelxl_version_number 2013-3

loop_
_space_group_symop_operation_xyz
'x, y, z'
'-x, y+1/2, -z+1/2'
'-x, -y, -z'
'x, -y-1/2, z-1/2'

loop_
_atom_site_label
_atom_site_type_symbol
_atom_site_fract_x
_atom_site_fract_y
_atom_site_fract_z
_atom_site_U_iso_or_equiv
_atom_site_adp_type
_atom_site_occupancy
_atom_site_site_symmetry_order
_atom_site_calc_flag
_atom_site_refinement_flags_posn
_atom_site_refinement_flags_adp
Ru1 Ru 0.23701(2) 0.19947(2) 0.58479(2) 0.01004(4) Uani 1 1 d . U
Cl1 Cl 0.39406(2) 0.18529(3) 0.69273(2) 0.01608(7) Uani 1 1 d . U
Cl2 Cl 0.09313(3) 0.27200(2) 0.48749(2) 0.01534(7) Uani 1 1 d . U
N1 N 0.14711(9) 0.11144(9) 0.72099(7) 0.0138(2) Uani 1 1 d . U
N2 N 0.12846(9) 0.27048(9) 0.70277(7) 0.0142(2) Uani 1 1 d . U
C1 C 0.16434(10) 0.18778(10) 0.67470(8) 0.0112(3) Uani 1 1 d . U
C2 C 0.09926(12) 0.25374(11) 0.78089(9) 0.0199(3) Uani 1 1 d . U
H2A H 0.0323 0.2836 0.7762 0.024 Uiso 1 1 calc R U
H2B H 0.1506 0.2810 0.8319 0.024 Uiso 1 1 calc R U
C3 C 0.09531(12) 0.14054(11) 0.78392(10) 0.0207(3) Uani 1 1 d . U
H3A H 0.1318 0.1150 0.8416 0.025 Uiso 1 1 calc R U
H3B H 0.0244 0.1161 0.7670 0.025 Uiso 1 1 calc R U
C4 C 0.13843(11) 0.36938(10) 0.67415(8) 0.0138(3) Uani 1 1 d . U
C5 C 0.23471(11) 0.40738(11) 0.68325(9) 0.0166(3) Uani 1 1 d . U
H5 H 0.2930 0.3686 0.7105 0.020 Uiso 1 1 calc R U
C6 C 0.24649(12) 0.50243(11) 0.65255(9) 0.0194(3) Uani 1 1 d . U
C7 C 0.15930(13) 0.55798(11) 0.61497(9) 0.0215(3) Uani 1 1 d . U
H7 H 0.1655 0.6231 0.5944 0.026 Uiso 1 1 calc R U
C8 C 0.06370(12) 0.51994(11) 0.60706(9) 0.0200(3) Uani 1 1 d . U
H8 H 0.0056 0.5597 0.5813 0.024 Uiso 1 1 calc R U
C9 C 0.05054(11) 0.42493(11) 0.63584(9) 0.0164(3) Uani 1 1 d . U
C10 C -0.05428(11) 0.38213(12) 0.61968(10) 0.0221(3) Uani 1 1 d . U
H10A H -0.0719 0.3812 0.6732 0.033 Uiso 1 1 calc R U
H10B H -0.0558 0.3141 0.5978 0.033 Uiso 1 1 calc R U
H10C H -0.1034 0.4232 0.5775 0.033 Uiso 1 1 calc R U
C11 C 0.34999(13) 0.54346(13) 0.65907(11) 0.0290(4) Uani 1 1 d . U
H11A H 0.3486 0.5742 0.6046 0.044 Uiso 1 1 calc R U
H11B H 0.3999 0.4893 0.6724 0.044 Uiso 1 1 calc R U
H11C H 0.3688 0.5936 0.7045 0.044 Uiso 1 1 calc R U
C12 C 0.17581(10) 0.00950(10) 0.71726(8) 0.0128(3) Uani 1 1 d . U
C13 C 0.27357(11) -0.01812(11) 0.76319(9) 0.0157(3) Uani 1 1 d . U
H13 H 0.3204 0.0312 0.7927 0.019 Uiso 1 1 calc R U
C14 C 0.30418(11) -0.11728(11) 0.76674(10) 0.0187(3) Uani 1 1 d . U
C15 C 0.23427(12) -0.18710(11) 0.72114(10) 0.0195(3) Uani 1 1 d . U
H15 H 0.2535 -0.2551 0.7224 0.023 Uiso 1 1 calc R U
C16 C 0.13681(11) -0.15895(11) 0.67390(9) 0.0178(3) Uani 1 1 d . U
H16 H 0.0911 -0.2078 0.6422 0.021 Uiso 1 1 calc R U
C17 C 0.10461(11) -0.06001(11) 0.67201(9) 0.0147(3) Uani 1 1 d . U
C18 C -0.00190(11) -0.02959(12) 0.62214(10) 0.0219(3) Uani 1 1 d . U
H18A H -0.0343 -0.0834 0.5830 0.033 Uiso 1 1 calc R U
H18B H 0.0005 0.0308 0.5893 0.033 Uiso 1 1 calc R U
H18C H -0.0411 -0.0164 0.6617 0.033 Uiso 1 1 calc R U
C19 C 0.40960(12) -0.14605(13) 0.82008(12) 0.0301(4) Uani 1 1 d . U
H19A H 0.4564 -0.0909 0.8211 0.045 Uiso 1 1 calc R U
H19B H 0.4316 -0.2051 0.7954 0.045 Uiso 1 1 calc R U
H19C H 0.4094 -0.1608 0.8785 0.045 Uiso 1 1 calc R U
N3 N 0.32050(9) 0.23382(9) 0.49944(7) 0.0148(2) Uani 1 1 d . U
C20 C 0.22110(10) 0.07163(10) 0.54549(8) 0.0133(3) Uani 1 1 d . U
H20 H 0.1716 0.0334 0.5611 0.016 Uiso 1 1 calc R U
C21 C 0.27386(11) 0.02022(11) 0.49342(9) 0.0153(3) Uani 1 1 d . U
C22 C 0.25329(12) -0.08151(11) 0.48152(10) 0.0208(3) Uani 1 1 d . U
H22 H 0.2045 -0.1105 0.5045 0.025 Uiso 1 1 calc R U
C23 C 0.30233(14) -0.14191(12) 0.43686(11) 0.0278(4) Uani 1 1 d . U
H23 H 0.2865 -0.2108 0.4292 0.033 Uiso 1 1 calc R U
C24 C 0.37337(13) -0.10088(13) 0.40424(10) 0.0278(4) Uani 1 1 d . U
H24 H 0.4083 -0.1423 0.3755 0.033 Uiso 1 1 calc R U
C25 C 0.39546(11) 0.00121(12) 0.41242(9) 0.0213(3) Uani 1 1 d . U
C26 C 0.46943(12) 0.04176(14) 0.37564(10) 0.0264(4) Uani 1 1 d . U
H26 H 0.5057 -0.0019 0.3498 0.032 Uiso 1 1 calc R U
C27 C 0.48799(12) 0.13956(14) 0.37715(10) 0.0259(4) Uani 1 1 d . U
H27 H 0.5360 0.1645 0.3513 0.031 Uiso 1 1 calc R U
C28 C 0.43638(11) 0.20723(12) 0.41729(9) 0.0209(3) Uani 1 1 d . U
C29 C 0.36759(10) 0.16971(12) 0.45896(8) 0.0155(3) Uani 1 1 d . U
C30 C 0.34518(11) 0.06435(11) 0.45653(9) 0.0164(3) Uani 1 1 d . U
C31 C 0.33676(12) 0.33134(12) 0.49620(9) 0.0197(3) Uani 1 1 d . U
H31 H 0.3018 0.3749 0.5232 0.024 Uiso 1 1 calc R U
C32 C 0.40216(12) 0.37306(12) 0.45535(10) 0.0234(3) Uani 1 1 d . U
H32 H 0.4116 0.4431 0.4546 0.028 Uiso 1 1 calc R U
C33 C 0.45243(12) 0.31003(13) 0.41634(10) 0.0244(3) Uani 1 1 d . U
H33 H 0.4982 0.3361 0.3887 0.029 Uiso 1 1 calc R U

loop_
_atom_site_aniso_label
_atom_site_aniso_U_11
_atom_site_aniso_U_22
_atom_site_aniso_U_33
_atom_site_aniso_U_23
_atom_site_aniso_U_13
_atom_site_aniso_U_12
Ru1 0.01218(6) 0.00921(6) 0.00960(6) -0.00001(4) 0.00461(4) 0.00042(4)
Cl1 0.01333(15) 0.01773(16) 0.01607(16) 0.00011(12) 0.00277(12) -0.00126(12)
Cl2 0.01905(16) 0.01449(16) 0.01172(15) 0.00069(12) 0.00352(12) 0.00440(13)
N1 0.0188(6) 0.0108(6) 0.0149(6) 0.0009(4) 0.0100(5) 0.0011(5)
N2 0.0215(6) 0.0108(6) 0.0136(6) 0.0013(4) 0.0103(5) 0.0030(5)
C1 0.0105(6) 0.0105(6) 0.0113(6) 0.0001(5) 0.0014(5) 0.0006(5)
C2 0.0322(8) 0.0158(7) 0.0175(7) 0.0022(6) 0.0162(6) 0.0044(6)
C3 0.0316(8) 0.0158(7) 0.0219(7) 0.0008(6) 0.0189(7) 0.0013(6)
C4 0.0232(7) 0.0104(6) 0.0096(6) -0.0003(5) 0.0078(5) 0.0024(5)
C5 0.0216(7) 0.0139(7) 0.0148(6) -0.0006(5) 0.0062(6) 0.0029(6)
C6 0.0287(8) 0.0143(7) 0.0168(7) -0.0035(6) 0.0093(6) -0.0039(6)
C7 0.0386(9) 0.0104(7) 0.0171(7) 0.0006(5) 0.0106(6) 0.0019(6)
C8 0.0303(8) 0.0151(7) 0.0150(7) 0.0020(5) 0.0076(6) 0.0104(6)
C9 0.0227(7) 0.0158(7) 0.0123(6) -0.0014(5) 0.0075(6) 0.0052(6)
C10 0.0209(7) 0.0271(8) 0.0189(7) 0.0020(6) 0.0071(6) 0.0064(6)
C11 0.0324(9) 0.0243(8) 0.0310(9) -0.0003(7) 0.0108(7) -0.0090(7)
C12 0.0179(7) 0.0102(6) 0.0126(6) 0.0020(5) 0.0083(5) 0.0001(5)
C13 0.0163(7) 0.0151(7) 0.0162(7) 0.0002(5) 0.0054(5) -0.0029(5)
C14 0.0173(7) 0.0176(7) 0.0231(7) 0.0050(6) 0.0089(6) 0.0029(6)
C15 0.0248(8) 0.0108(7) 0.0266(8) 0.0015(6) 0.0134(6) 0.0022(6)
C16 0.0214(7) 0.0140(7) 0.0200(7) -0.0028(6) 0.0092(6) -0.0044(6)
C17 0.0167(7) 0.0144(7) 0.0141(6) 0.0011(5) 0.0063(5) -0.0008(5)
C18 0.0182(7) 0.0205(8) 0.0236(8) 0.0007(6) 0.0011(6) -0.0014(6)
C19 0.0188(8) 0.0233(8) 0.0453(10) 0.0084(8) 0.0054(7) 0.0040(7)
N3 0.0157(6) 0.0171(6) 0.0122(5) 0.0004(5) 0.0051(5) -0.0014(5)
C20 0.0131(6) 0.0140(6) 0.0123(6) 0.0004(5) 0.0034(5) 0.0000(5)
C21 0.0154(6) 0.0169(7) 0.0120(6) -0.0009(5) 0.0018(5) 0.0033(5)
C22 0.0226(7) 0.0178(7) 0.0212(7) -0.0028(6) 0.0055(6) 0.0026(6)
C23 0.0360(9) 0.0175(8) 0.0288(8) -0.0070(7) 0.0082(7) 0.0055(7)
C24 0.0323(9) 0.0296(9) 0.0225(8) -0.0058(7) 0.0098(7) 0.0131(7)
C25 0.0199(7) 0.0297(8) 0.0137(7) -0.0012(6) 0.0043(6) 0.0089(6)
C26 0.0214(8) 0.0436(10) 0.0165(7) -0.0013(7) 0.0091(6) 0.0122(7)
C27 0.0182(7) 0.0460(10) 0.0169(7) 0.0038(7) 0.0102(6) 0.0042(7)
C28 0.0163(7) 0.0341(9) 0.0123(7) 0.0024(6) 0.0042(6) 0.0001(6)
C29 0.0125(6) 0.0242(7) 0.0090(6) 0.0014(5) 0.0021(5) 0.0018(6)
C30 0.0144(7) 0.0231(7) 0.0109(6) -0.0007(5) 0.0024(5) 0.0050(6)
C31 0.0244(8) 0.0192(7) 0.0165(7) -0.0001(6) 0.0077(6) -0.0034(6)
C32 0.0278(8) 0.0243(8) 0.0178(7) 0.0030(6) 0.0065(6) -0.0093(7)
C33 0.0205(8) 0.0373(9) 0.0164(7) 0.0050(6) 0.0070(6) -0.0080(7)

loop_
_atom_type_symbol
_atom_type_description
_atom_type_scat_dispersion_real
_atom_type_scat_dispersion_imag
_atom_type_scat_source
C C 0.0033 0.0016 'International Tables Vol C Tables 4.2.6.8 and 6.1.1.4'
H H 0.0000 0.0000 'International Tables Vol C Tables 4.2.6.8 and 6.1.1.4'
N N 0.0061 0.0033 'International Tables Vol C Tables 4.2.6.8 and 6.1.1.4'
Cl Cl 0.1484 0.1585 'International Tables Vol C Tables 4.2.6.8 and 6.1.1.4'
Ru Ru -1.2594 0.8363 'International Tables Vol C Tables 4.2.6.8 and 6.1.1.4'

loop_
_geom_angle_atom_site_label_1
_geom_angle_atom_site_label_2
_geom_angle_atom_site_label_3
_geom_angle
C20 Ru1 C1 98.72(6)
C20 Ru1 N3 90.13(5)
C1 Ru1 N3 171.01(5)
C20 Ru1 Cl2 99.37(4)
C1 Ru1 Cl2 91.37(4)
N3 Ru1 Cl2 88.72(3)
C20 Ru1 Cl1 100.08(4)
C1 Ru1 Cl1 89.54(4)
N3 Ru1 Cl1 87.34(3)
Cl2 Ru1 Cl1 160.159(13)
C1 N1 C12 127.49(11)
C1 N1 C3 113.66(11)
C12 N1 C3 118.83(11)
C1 N2 C4 124.70(11)
C1 N2 C2 113.34(11)
C4 N2 C2 120.46(11)
N1 C1 N2 106.79(11)
N1 C1 Ru1 133.20(10)
N2 C1 Ru1 119.85(10)
N2 C2 C3 101.69(11)
N2 C2 H2A 111.4
C3 C2 H2A 111.4
N2 C2 H2B 111.4
C3 C2 H2B 111.4
H2A C2 H2B 109.3
N1 C3 C2 102.23(11)
N1 C3 H3A 111.3
C2 C3 H3A 111.3
N1 C3 H3B 111.3
C2 C3 H3B 111.3
H3A C3 H3B 109.2
C5 C4 C9 121.58(13)
C5 C4 N2 119.35(12)
C9 C4 N2 119.05(13)
C4 C5 C6 120.52(14)
C4 C5 H5 119.7
C6 C5 H5 119.7
C7 C6 C5 117.97(14)
C7 C6 C11 120.73(14)
C5 C6 C11 121.30(14)
C8 C7 C6 121.10(14)
C8 C7 H7 119.4
C6 C7 H7 119.4
C7 C8 C9 121.68(14)
C7 C8 H8 119.2
C9 C8 H8 119.2
C4 C9 C8 117.14(14)
C4 C9 C10 122.18(13)
C8 C9 C10 120.52(13)
C9 C10 H10A 109.5
C9 C10 H10B 109.5
H10A C10 H10B 109.5
C9 C10 H10C 109.5
H10A C10 H10C 109.5
H10B C10 H10C 109.5
C6 C11 H11A 109.5
C6 C11 H11B 109.5
H11A C11 H11B 109.5
C6 C11 H11C 109.5
H11A C11 H11C 109.5
H11B C11 H11C 109.5
C13 C12 C17 121.70(13)
C13 C12 N1 118.05(12)
C17 C12 N1 120.16(12)
C12 C13 C14 120.86(13)
C12 C13 H13 119.6
C14 C13 H13 119.6
C15 C14 C13 117.99(13)
C15 C14 C19 122.15(14)
C13 C14 C19 119.85(14)
C14 C15 C16 121.03(13)
C14 C15 H15 119.5
C16 C15 H15 119.5
C15 C16 C17 121.31(14)
C15 C16 H16 119.3
C17 C16 H16 119.3
C12 C17 C16 117.08(13)
C12 C17 C18 121.51(13)
C16 C17 C18 121.41(13)
C17 C18 H18A 109.5
C17 C18 H18B 109.5
H18A C18 H18B 109.5
C17 C18 H18C 109.5
H18A C18 H18C 109.5
H18B C18 H18C 109.5
C14 C19 H19A 109.5
C14 C19 H19B 109.5
H19A C19 H19B 109.5
C14 C19 H19C 109.5
H19A C19 H19C 109.5
H19B C19 H19C 109.5
C31 N3 C29 119.27(13)
C31 N3 Ru1 111.88(10)
C29 N3 Ru1 128.26(10)
C21 C20 Ru1 128.81(11)
C21 C20 H20 115.6
Ru1 C20 H20 115.6
C22 C21 C30 118.85(13)
C22 C21 C20 115.44(13)
C30 C21 C20 125.69(13)
C23 C22 C21 122.03(15)
C23 C22 H22 119.0
C21 C22 H22 119.0
C24 C23 C22 119.37(15)
C24 C23 H23 120.3
C22 C23 H23 120.3
C23 C24 C25 121.16(15)
C23 C24 H24 119.4
C25 C24 H24 119.4
C24 C25 C30 120.34(15)
C24 C25 C26 119.38(14)
C30 C25 C26 120.28(15)
C27 C26 C25 121.31(15)
C27 C26 H26 119.3
C25 C26 H26 119.3
C26 C27 C28 120.82(15)
C26 C27 H27 119.6
C28 C27 H27 119.6
C33 C28 C29 119.12(14)
C33 C28 C27 121.21(15)
C29 C28 C27 119.67(15)
N3 C29 C28 119.79(14)
N3 C29 C30 120.02(13)
C28 C29 C30 120.16(13)
C25 C30 C21 118.18(14)
C25 C30 C29 117.58(13)
C21 C30 C29 124.21(13)
N3 C31 C32 123.74(15)
N3 C31 H31 118.1
C32 C31 H31 118.1
C33 C32 C31 118.03(15)
C33 C32 H32 121.0
C31 C32 H32 121.0
C32 C33 C28 119.99(14)
C32 C33 H33 120.0
C28 C33 H33 120.0

loop_
_geom_bond_atom_site_label_1
_geom_bond_atom_site_label_2
_geom_bond_distance
Ru1 C20 1.8242(14)
Ru1 C1 2.0271(13)
Ru1 N3 2.1181(12)
Ru1 Cl2 2.3522(3)
Ru1 Cl1 2.3580(3)
N1 C1 1.3399(18)
N1 C12 1.4318(17)
N1 C3 1.4765(17)
N2 C1 1.3528(17)
N2 C4 1.4294(18)
N2 C2 1.4739(17)
C2 C3 1.523(2)
C2 H2A 0.9900
C2 H2B 0.9900
C3 H3A 0.9900
C3 H3B 0.9900
C4 C5 1.390(2)
C4 C9 1.402(2)
C5 C6 1.400(2)
C5 H5 0.9500
C6 C7 1.392(2)
C6 C11 1.506(2)
C7 C8 1.385(2)
C7 H7 0.9500
C8 C9 1.392(2)
C8 H8 0.9500
C9 C10 1.505(2)
C10 H10A 0.9800
C10 H10B 0.9800
C10 H10C 0.9800
C11 H11A 0.9800
C11 H11B 0.9800
C11 H11C 0.9800
C12 C13 1.384(2)
C12 C17 1.396(2)
C13 C14 1.393(2)
C13 H13 0.9500
C14 C15 1.391(2)
C14 C19 1.505(2)
C15 C16 1.388(2)
C15 H15 0.9500
C16 C17 1.399(2)
C16 H16 0.9500
C17 C18 1.508(2)
C18 H18A 0.9800
C18 H18B 0.9800
C18 H18C 0.9800
C19 H19A 0.9800
C19 H19B 0.9800
C19 H19C 0.9800
N3 C31 1.333(2)
N3 C29 1.3669(19)
C20 C21 1.4547(19)
C20 H20 0.9500
C21 C22 1.397(2)
C21 C30 1.432(2)
C22 C23 1.398(2)
C22 H22 0.9500
C23 C24 1.368(3)
C23 H23 0.9500
C24 C25 1.402(2)
C24 H24 0.9500
C25 C30 1.425(2)
C25 C26 1.442(2)
C26 C27 1.337(3)
C26 H26 0.9500
C27 C28 1.433(2)
C27 H27 0.9500
C28 C33 1.399(2)
C28 C29 1.421(2)
C29 C30 1.447(2)
C31 C32 1.395(2)
C31 H31 0.9500
C32 C33 1.371(2)
C32 H32 0.9500
C33 H33 0.9500

loop_
_geom_hbond_atom_site_label_D
_geom_hbond_atom_site_label_H
_geom_hbond_atom_site_label_A
_geom_hbond_distance_DH
_geom_hbond_distance_HA
_geom_hbond_distance_DA
_geom_hbond_angle_DHA
C5 H5 Cl1 0.95 2.89 3.6826(15) 141.9

loop_
_geom_torsion_atom_site_label_1
_geom_torsion_atom_site_label_2
_geom_torsion_atom_site_label_3
_geom_torsion_atom_site_label_4
_geom_torsion
C12 N1 C1 N2 -176.98(13)
C3 N1 C1 N2 0.92(16)
C12 N1 C1 Ru1 -1.7(2)
C3 N1 C1 Ru1 176.16(11)
C4 N2 C1 N1 175.36(12)
C2 N2 C1 N1 9.34(16)
C4 N2 C1 Ru1 -0.64(18)
C2 N2 C1 Ru1 -166.65(10)
C1 N2 C2 C3 -14.97(16)
C4 N2 C2 C3 178.35(13)
C1 N1 C3 C2 -9.90(16)
C12 N1 C3 C2 168.20(12)
N2 C2 C3 N1 13.67(15)
C1 N2 C4 C5 -58.14(19)
C2 N2 C4 C5 106.94(15)
C1 N2 C4 C9 120.48(15)
C2 N2 C4 C9 -74.44(17)
C9 C4 C5 C6 -1.3(2)
N2 C4 C5 C6 177.32(12)
C4 C5 C6 C7 1.6(2)
C4 C5 C6 C11 -177.86(14)
C5 C6 C7 C8 -0.9(2)
C11 C6 C7 C8 178.59(14)
C6 C7 C8 C9 -0.2(2)
C5 C4 C9 C8 0.1(2)
N2 C4 C9 C8 -178.48(12)
C5 C4 C9 C10 175.40(13)
N2 C4 C9 C10 -3.19(19)
C7 C8 C9 C4 0.6(2)
C7 C8 C9 C10 -174.73(14)
C1 N1 C12 C13 83.17(18)
C3 N1 C12 C13 -94.64(16)
C1 N1 C12 C17 -100.19(17)
C3 N1 C12 C17 82.01(17)
C17 C12 C13 C14 -0.8(2)
N1 C12 C13 C14 175.79(13)
C12 C13 C14 C15 1.5(2)
C12 C13 C14 C19 -177.48(14)
C13 C14 C15 C16 -0.3(2)
C19 C14 C15 C16 178.59(15)
C14 C15 C16 C17 -1.5(2)
C13 C12 C17 C16 -1.0(2)
N1 C12 C17 C16 -177.52(12)
C13 C12 C17 C18 179.92(13)
N1 C12 C17 C18 3.4(2)
C15 C16 C17 C12 2.1(2)
C15 C16 C17 C18 -178.77(14)
C1 Ru1 C20 C21 -164.67(12)
N3 Ru1 C20 C21 13.74(13)
Cl2 Ru1 C20 C21 102.47(12)
Cl1 Ru1 C20 C21 -73.58(12)
Ru1 C20 C21 C22 172.97(11)
Ru1 C20 C21 C30 -5.3(2)
C30 C21 C22 C23 1.9(2)
C20 C21 C22 C23 -176.52(14)
C21 C22 C23 C24 0.6(2)
C22 C23 C24 C25 -2.1(3)
C23 C24 C25 C30 1.1(2)
C23 C24 C25 C26 -178.79(15)
C24 C25 C26 C27 175.63(16)
C30 C25 C26 C27 -4.3(2)
C25 C26 C27 C28 1.5(2)
C26 C27 C28 C33 -177.54(16)
C26 C27 C28 C29 2.5(2)
C31 N3 C29 C28 2.7(2)
Ru1 N3 C29 C28 -167.70(10)
C31 N3 C29 C30 -175.52(13)
Ru1 N3 C29 C30 14.07(18)
C33 C28 C29 N3 -1.9(2)
C27 C28 C29 N3 178.10(13)
C33 C28 C29 C30 176.37(14)
C27 C28 C29 C30 -3.7(2)
C24 C25 C30 C21 1.4(2)
C26 C25 C30 C21 -178.76(13)
C24 C25 C30 C29 -176.93(14)
C26 C25 C30 C29 3.0(2)
C22 C21 C30 C25 -2.8(2)
C20 C21 C30 C25 175.45(13)
C22 C21 C30 C29 175.39(13)
C20 C21 C30 C29 -6.4(2)
N3 C29 C30 C25 179.15(12)
C28 C29 C30 C25 0.9(2)
N3 C29 C30 C21 1.0(2)
C28 C29 C30 C21 -177.26(13)
C29 N3 C31 C32 -1.8(2)
Ru1 N3 C31 C32 170.06(12)
N3 C31 C32 C33 0.0(2)
C31 C32 C33 C28 0.8(2)
C29 C28 C33 C32 0.1(2)
C27 C28 C33 C32 -179.91(14)
